data_4125682
loop_
_publ_author_name
'Lopchuk, Justin M.'
'Fjelbye, Kasper'
'Kawamata, Yu'
'Malins, Lara R.'
'Pan, Chung-Mao'
'Gianatassio, Ryan'
'Wang, Jie'
'Prieto, Liher'
'Bradow, James'
'Brandt, Thomas A.'
'Collins, Michael R.'
'Elleraas, Jeff'
'Ewanicki, Jason'
'Farrell, William'
'Fadeyi, Olugbeminiyi O.'
'Gallego, Gary M.'
'Mousseau, James J.'
'Oliver, Robert'
'Sach, Neal W.'
'Smith, Jason K.'
'Spangler, Jillian E.'
'Zhu, Huichin'
'Zhu, Jinjiang'
'Baran, Phil S.'

_publ_section_title
;
 Strain-Release Heteroatom Functionalization: Development, Scope, and
 Stereospecificity.
;
_journal_issue 8
_journal_name_full 'Journal of the American Chemical Society'
_journal_page_first 3209
_journal_page_last 3226
_journal_paper_doi 10.1021/jacs.6b13229
_journal_volume 139
_journal_year 2017
_chemical_formula_moiety 'C10 H10 O2 S'
_chemical_formula_sum 'C10 H10 O2 S'
_chemical_formula_weight 194.24
_chemical_name_systematic
;
 ?
;
_space_group_crystal_system monoclinic
_space_group_IT_number 14
_space_group_name_Hall '-P 2ybc'
_space_group_name_H-M_alt 'P 1 21/c 1'
_symmetry_space_group_name_Hall '-P 2ybc'
_symmetry_space_group_name_H-M 'P 1 21/c 1'
_atom_sites_solution_hydrogens geom
_atom_sites_solution_primary direct
_audit_creation_date 2015-07-01
_audit_creation_method
;
Olex2 1.2-beta
(compiled 2015.01.26 svn.r3150 for OlexSys, GUI svn.r4998)
;
_cell_angle_alpha 90
_cell_angle_beta 90.331(3)
_cell_angle_gamma 90
_cell_formula_units_Z 4
_cell_length_a 5.9300(3)
_cell_length_b 7.2867(5)
_cell_length_c 20.9055(13)
_cell_measurement_reflns_used 3053
_cell_measurement_temperature 100
_cell_measurement_theta_max 26.369
_cell_measurement_theta_min 2.961
_cell_volume 903.31(10)
_computing_cell_refinement 'SAINT v8.34A (Bruker, 2013)'
_computing_data_collection 'APEX2 v2013.6-2 (Bruker, 2013)'
_computing_data_reduction 'SAINT v8.34A (Bruker, 2013)'
_computing_molecular_graphics 'Olex2 (Dolomanov et al., 2009)'
_computing_publication_material 'Olex2 (Dolomanov et al., 2009)'
_computing_structure_refinement 'ShelXL (Sheldrick, 2008)'
_computing_structure_solution 'XT (Sheldrick, 2008)'
_diffrn_ambient_temperature 100
_diffrn_detector 'Bruker APEX CCD'
_diffrn_detector_area_resol_mean 8.0
_diffrn_detector_type 'CCD Area Detector'
_diffrn_measured_fraction_theta_full 0.999
_diffrn_measured_fraction_theta_max 0.999
_diffrn_measurement_device 'Kappa Four-Circle Diffractometer'
_diffrn_measurement_device_type 'Bruker APEX-II CCD'
_diffrn_measurement_method '\f and \w scans'
_diffrn_radiation_monochromator graphite
_diffrn_radiation_probe x-ray
_diffrn_radiation_type MoK\a
_diffrn_radiation_wavelength 0.71073
_diffrn_reflns_av_R_equivalents 0.0435
_diffrn_reflns_av_unetI/netI 0.0420
_diffrn_reflns_Laue_measured_fraction_full 0.999
_diffrn_reflns_Laue_measured_fraction_max 0.999
_diffrn_reflns_limit_h_max 5
_diffrn_reflns_limit_h_min -7
_diffrn_reflns_limit_k_max 7
_diffrn_reflns_limit_k_min -9
_diffrn_reflns_limit_l_max 26
_diffrn_reflns_limit_l_min -25
_diffrn_reflns_number 6607
_diffrn_reflns_point_group_measured_fraction_full 0.999
_diffrn_reflns_point_group_measured_fraction_max 0.999
_diffrn_reflns_theta_full 25.242
_diffrn_reflns_theta_max 26.404
_diffrn_reflns_theta_min 2.960
_diffrn_source 'sealed tube'
_diffrn_source_type fine-focus
_diffrn_standards_number 0
_exptl_absorpt_coefficient_mu 0.318
_exptl_absorpt_correction_T_max 0.2602
_exptl_absorpt_correction_T_min 0.2007
_exptl_absorpt_correction_type multi-scan
_exptl_absorpt_process_details
;
SADABS-2014/4 (Bruker,2014/4) was used for absorption correction.
wR2(int) was 0.0709 before and 0.0534 after correction.
The Ratio of minimum to maximum transmission is 0.7713.
The \l/2 correction factor is 0.00150.
;
_exptl_crystal_colour colourless
_exptl_crystal_colour_primary colourless
_exptl_crystal_density_diffrn 1.428
_exptl_crystal_description block
_exptl_crystal_F_000 408
_exptl_crystal_size_max 0.34
_exptl_crystal_size_mid 0.28
_exptl_crystal_size_min 0.25
_refine_diff_density_max 0.316
_refine_diff_density_min -0.390
_refine_diff_density_rms 0.060
_refine_ls_extinction_method none
_refine_ls_goodness_of_fit_ref 1.064
_refine_ls_hydrogen_treatment constr
_refine_ls_matrix_type full
_refine_ls_number_parameters 118
_refine_ls_number_reflns 1856
_refine_ls_number_restraints 0
_refine_ls_restrained_S_all 1.064
_refine_ls_R_factor_all 0.0435
_refine_ls_R_factor_gt 0.0352
_refine_ls_shift/su_max 0.001
_refine_ls_shift/su_mean 0.000
_refine_ls_structure_factor_coef Fsqd
_refine_ls_weighting_details 'w=1/[\s^2^(Fo^2^)+(0.0312P)^2^+0.5594P] where P=(Fo^2^+2Fc^2^)/3'
_refine_ls_weighting_scheme calc
_refine_ls_wR_factor_gt 0.0817
_refine_ls_wR_factor_ref 0.0871
_reflns_Friedel_coverage 0.000
_reflns_number_gt 1589
_reflns_number_total 1856
_reflns_threshold_expression 'I > 2\s(I)'
_cod_data_source_file ja6b13229_si_002.cif
_cod_data_source_block baran524
_cod_depositor_comments
;
The following automatic conversions were performed:

'_diffrn_radiation_probe' value 'X-ray' changed to 'x-ray' according
to
/home/data/users/saulius/crontab/automatic-downloads/current/ACS/lib/dictionaries/cif_core.dic
dictionary named 'cif_core.dic' version 2.4.2 from 2011-04-26.

Automatic conversion script
Id: cif_fix_values 4973 2017-02-22 13:04:09Z antanas 
;
_cod_database_code 4125682
_shelxl_version_number 2014-3
_shelx_space_group_comment
;
The symmetry employed for this shelxl refinement is uniquely defined
by the following loop, which should always be used as a source of
symmetry information in preference to the above space-group names.
They are only intended as comments.
;
_olex2_refinement_description
;
1. Fixed Uiso
 At 1.2 times of:
  All C(H) groups, All C(H,H) groups
2.a Ternary CH refined with riding coordinates:
 C1(H1)
2.b Secondary CH2 refined with riding coordinates:
 C7(H7A,H7B), C10(H10A,H10B)
2.c Aromatic/amide H refined with riding coordinates:
 C4(H4), C5(H5), C6(H6), C8(H8), C9(H9)
;
_olex2_submission_special_instructions 'No special instructions were received'

loop_
_space_group_symop_operation_xyz
'x, y, z'
'-x, y+1/2, -z+1/2'
'-x, -y, -z'
'x, -y-1/2, z-1/2'

loop_
_atom_site_label
_atom_site_type_symbol
_atom_site_fract_x
_atom_site_fract_y
_atom_site_fract_z
_atom_site_U_iso_or_equiv
_atom_site_adp_type
_atom_site_occupancy
_atom_site_site_symmetry_order
_atom_site_calc_flag
_atom_site_refinement_flags_posn
S1 S 0.84991(7) 0.95592(6) 0.61342(2) 0.01425(14) Uani 1 1 d .
O1 O 0.7354(2) 1.11379(18) 0.58735(6) 0.0232(3) Uani 1 1 d .
O2 O 1.0910(2) 0.94300(19) 0.60659(6) 0.0229(3) Uani 1 1 d .
C1 C 0.7501(3) 0.7226(2) 0.50973(8) 0.0163(4) Uani 1 1 d .
H1 H 0.8249 0.7976 0.4759 0.020 Uiso 1 1 calc R
C2 C 0.7300(3) 0.7608(2) 0.58085(8) 0.0138(4) Uani 1 1 d .
C3 C 0.7875(3) 0.9439(2) 0.69575(8) 0.0119(3) Uani 1 1 d .
C4 C 0.9473(3) 0.8748(2) 0.73816(8) 0.0144(4) Uani 1 1 d .
H4 H 1.0890 0.8323 0.7232 0.017 Uiso 1 1 calc R
C5 C 0.8964(3) 0.8687(2) 0.80302(9) 0.0186(4) Uani 1 1 d .
H5 H 1.0044 0.8226 0.8327 0.022 Uiso 1 1 calc R
C6 C 0.6893(3) 0.9294(2) 0.82446(9) 0.0205(4) Uani 1 1 d .
H6 H 0.6555 0.9244 0.8688 0.025 Uiso 1 1 calc R
C7 C 0.8538(3) 0.5945(3) 0.55734(9) 0.0192(4) Uani 1 1 d .
H7A H 1.0203 0.5940 0.5613 0.023 Uiso 1 1 calc R
H7B H 0.7814 0.4734 0.5634 0.023 Uiso 1 1 calc R
C8 C 0.5776(3) 1.0053(2) 0.71675(9) 0.0161(4) Uani 1 1 d .
H8 H 0.4693 1.0514 0.6872 0.019 Uiso 1 1 calc R
C9 C 0.5301(3) 0.9977(3) 0.78152(9) 0.0202(4) Uani 1 1 d .
H9 H 0.3882 1.0393 0.7967 0.024 Uiso 1 1 calc R
C10 C 0.5237(3) 0.7474(3) 0.53922(9) 0.0178(4) Uani 1 1 d .
H10A H 0.4273 0.6374 0.5439 0.021 Uiso 1 1 calc R
H10B H 0.4411 0.8623 0.5296 0.021 Uiso 1 1 calc R

loop_
_atom_site_aniso_label
_atom_site_aniso_U_11
_atom_site_aniso_U_22
_atom_site_aniso_U_33
_atom_site_aniso_U_23
_atom_site_aniso_U_13
_atom_site_aniso_U_12
S1 0.0177(2) 0.0132(2) 0.0118(2) 0.00029(16) 0.00016(17) -0.00421(17)
O1 0.0380(8) 0.0130(6) 0.0186(7) 0.0034(5) -0.0064(6) -0.0025(6)
O2 0.0181(7) 0.0320(8) 0.0187(7) -0.0046(6) 0.0037(5) -0.0104(6)
C1 0.0219(9) 0.0159(9) 0.0113(9) -0.0025(7) 0.0017(7) -0.0038(7)
C2 0.0158(8) 0.0139(8) 0.0115(9) -0.0008(7) 0.0003(7) -0.0001(7)
C3 0.0150(8) 0.0078(8) 0.0129(8) -0.0008(6) -0.0005(7) -0.0022(6)
C4 0.0138(8) 0.0120(8) 0.0175(9) -0.0026(7) -0.0013(7) 0.0007(7)
C5 0.0262(10) 0.0134(9) 0.0161(9) 0.0000(7) -0.0062(8) 0.0004(8)
C6 0.0312(10) 0.0161(9) 0.0143(9) -0.0035(7) 0.0030(8) -0.0048(8)
C7 0.0212(9) 0.0167(9) 0.0196(9) -0.0037(7) -0.0015(8) 0.0033(7)
C8 0.0156(8) 0.0127(8) 0.0199(9) -0.0022(7) -0.0025(7) 0.0016(7)
C9 0.0171(9) 0.0191(10) 0.0243(10) -0.0068(8) 0.0048(8) 0.0005(7)
C10 0.0172(9) 0.0186(9) 0.0176(9) 0.0000(7) -0.0042(7) -0.0021(7)

loop_
_atom_type_symbol
_atom_type_description
_atom_type_scat_dispersion_real
_atom_type_scat_dispersion_imag
_atom_type_scat_source
C C 0.0033 0.0016 'International Tables Vol C Tables 4.2.6.8 and 6.1.1.4'
H H 0.0000 0.0000 'International Tables Vol C Tables 4.2.6.8 and 6.1.1.4'
O O 0.0106 0.0060 'International Tables Vol C Tables 4.2.6.8 and 6.1.1.4'
S S 0.1246 0.1234 'International Tables Vol C Tables 4.2.6.8 and 6.1.1.4'

loop_
_geom_angle_atom_site_label_1
_geom_angle_atom_site_label_2
_geom_angle_atom_site_label_3
_geom_angle
O1 S1 C2 108.42(8)
O1 S1 C3 107.90(8)
O2 S1 O1 118.71(8)
O2 S1 C2 108.27(8)
O2 S1 C3 107.89(8)
C2 S1 C3 104.80(8)
C2 C1 H1 129.1
C7 C1 H1 129.1
C7 C1 C2 59.77(11)
C10 C1 H1 129.1
C10 C1 C2 59.80(11)
C10 C1 C7 99.71(14)
C1 C2 S1 120.17(13)
C7 C2 S1 126.33(13)
C7 C2 C1 59.33(11)
C10 C2 S1 127.90(13)
C10 C2 C1 59.21(11)
C10 C2 C7 99.00(14)
C4 C3 S1 119.64(13)
C4 C3 C8 121.46(16)
C8 C3 S1 118.90(13)
C3 C4 H4 120.6
C3 C4 C5 118.85(16)
C5 C4 H4 120.6
C4 C5 H5 119.9
C6 C5 C4 120.26(16)
C6 C5 H5 119.9
C5 C6 H6 119.8
C5 C6 C9 120.41(17)
C9 C6 H6 119.8
C1 C7 C2 60.90(11)
C1 C7 H7A 117.7
C1 C7 H7B 117.7
C2 C7 H7A 117.7
C2 C7 H7B 117.7
H7A C7 H7B 114.8
C3 C8 H8 120.6
C9 C8 C3 118.77(16)
C9 C8 H8 120.6
C6 C9 H9 119.9
C8 C9 C6 120.24(17)
C8 C9 H9 119.9
C1 C10 C2 60.99(11)
C1 C10 H10A 117.7
C1 C10 H10B 117.7
C2 C10 H10A 117.7
C2 C10 H10B 117.7
H10A C10 H10B 114.8

loop_
_geom_bond_atom_site_label_1
_geom_bond_atom_site_label_2
_geom_bond_distance
S1 O1 1.4413(13)
S1 O2 1.4408(13)
S1 C2 1.7278(17)
S1 C3 1.7648(18)
C1 H1 1.0000
C1 C2 1.518(2)
C1 C7 1.494(2)
C1 C10 1.491(3)
C2 C7 1.501(2)
C2 C10 1.500(2)
C3 C4 1.389(2)
C3 C8 1.396(2)
C4 H4 0.9500
C4 C5 1.391(3)
C5 H5 0.9500
C5 C6 1.382(3)
C6 H6 0.9500
C6 C9 1.391(3)
C7 H7A 0.9900
C7 H7B 0.9900
C8 H8 0.9500
C8 C9 1.386(3)
C9 H9 0.9500
C10 H10A 0.9900
C10 H10B 0.9900

loop_
_geom_torsion_atom_site_label_1
_geom_torsion_atom_site_label_2
_geom_torsion_atom_site_label_3
_geom_torsion_atom_site_label_4
_geom_torsion
S1 C2 C7 C1 -106.81(17)
S1 C2 C10 C1 106.12(17)
S1 C3 C4 C5 179.13(13)
S1 C3 C8 C9 -179.25(13)
O1 S1 C2 C1 65.25(15)
O1 S1 C2 C7 137.51(15)
O1 S1 C2 C10 -7.42(19)
O1 S1 C3 C4 -147.48(13)
O1 S1 C3 C8 32.29(16)
O2 S1 C2 C1 -64.77(15)
O2 S1 C2 C7 7.49(18)
O2 S1 C2 C10 -137.44(16)
O2 S1 C3 C4 -18.09(16)
O2 S1 C3 C8 161.69(13)
C2 S1 C3 C4 97.13(14)
C2 S1 C3 C8 -83.10(15)
C3 S1 C2 C1 -179.72(13)
C3 S1 C2 C7 -107.46(16)
C3 S1 C2 C10 107.61(17)
C3 C4 C5 C6 0.5(3)
C3 C8 C9 C6 -0.2(3)
C4 C3 C8 C9 0.5(3)
C4 C5 C6 C9 -0.2(3)
C5 C6 C9 C8 0.1(3)
C7 C1 C2 S1 116.87(16)
C7 C1 C2 C10 -124.40(15)
C7 C1 C10 C2 46.32(13)
C7 C2 C10 C1 -45.93(13)
C8 C3 C4 C5 -0.6(3)
C10 C1 C2 S1 -118.73(16)
C10 C1 C2 C7 124.40(15)
C10 C1 C7 C2 -46.34(13)
C10 C2 C7 C1 45.86(13)
